data_7029158
loop_
_publ_author_name
'Wang, Shu-Ju'
'Tian, Yan-Wen'
'You, Li-Xin'
'Ding, Fu'
'Meert, Katrien W.'
'Poelman, Dirk'
'Smet, Philippe F.'
'Ren, Bao-Yi'
'Sun, Ya-Guang'

_publ_section_title
;
 Solvent-regulated assemblies of 1D lanthanide coordination polymers with
 the tricarboxylate ligand.
;
_journal_issue 9
_journal_name_full 'Dalton transactions (Cambridge, England : 2003)'
_journal_page_first 3462
_journal_page_last 3470
_journal_paper_doi 10.1039/c3dt52839a
_journal_volume 43
_journal_year 2014
_chemical_formula_sum 'C30 H36 O23 Sm2'
_chemical_formula_weight 1065.29
_chemical_name_systematic
; 
 ? 
;
_space_group_IT_number 15
_symmetry_cell_setting monoclinic
_symmetry_space_group_name_Hall '-C 2yc'
_symmetry_space_group_name_H-M 'C 1 2/c 1'
_atom_sites_solution_hydrogens geom
_atom_sites_solution_primary direct
_atom_sites_solution_secondary difmap
_audit_creation_method SHELXL-97
_cell_angle_alpha 90.00
_cell_angle_beta 115.02(3)
_cell_angle_gamma 90.00
_cell_formula_units_Z 4
_cell_length_a 27.284(5)
_cell_length_b 7.4955(15)
_cell_length_c 20.849(4)
_cell_measurement_reflns_used 4582
_cell_measurement_temperature 293(2)
_cell_measurement_theta_max 27.84
_cell_measurement_theta_min 2.84
_cell_volume 3863.7(16)
_computing_cell_refinement 'Bruker XSCANS'
_computing_data_collection 'Bruker XSCANS'
_computing_data_reduction 'Bruker SHELXTL'
_computing_molecular_graphics 'Bruker SHELXTL'
_computing_publication_material 'Bruker SHELXTL'
_computing_structure_refinement 'SHELXL-97 (Sheldrick, 1997)'
_computing_structure_solution 'SHELXS-97 (Sheldrick, 1990)'
_diffrn_ambient_temperature 293(2)
_diffrn_detector_area_resol_mean 0
_diffrn_measured_fraction_theta_full 0.998
_diffrn_measured_fraction_theta_max 0.998
_diffrn_measurement_device_type 'Bruker P4'
_diffrn_measurement_method '\w scans'
_diffrn_radiation_monochromator graphite
_diffrn_radiation_source 'fine-focus sealed tube'
_diffrn_radiation_type MoK\a
_diffrn_radiation_wavelength 0.71073
_diffrn_reflns_av_R_equivalents 0.0514
_diffrn_reflns_av_sigmaI/netI 0.0468
_diffrn_reflns_limit_h_max 35
_diffrn_reflns_limit_h_min -35
_diffrn_reflns_limit_k_max 9
_diffrn_reflns_limit_k_min -9
_diffrn_reflns_limit_l_max 27
_diffrn_reflns_limit_l_min -27
_diffrn_reflns_number 19213
_diffrn_reflns_theta_full 27.84
_diffrn_reflns_theta_max 27.84
_diffrn_reflns_theta_min 2.84
_diffrn_standards_decay_% 0
_diffrn_standards_interval_count 0
_diffrn_standards_interval_time 0
_diffrn_standards_number 0
_exptl_absorpt_coefficient_mu 3.097
_exptl_absorpt_correction_T_max 0.5763
_exptl_absorpt_correction_T_min 0.3705
_exptl_absorpt_correction_type multi-scan
_exptl_absorpt_process_details SADABS
_exptl_crystal_colour 0
_exptl_crystal_density_diffrn 1.831
_exptl_crystal_density_method 'not measured'
_exptl_crystal_description 0
_exptl_crystal_F_000 2096
_exptl_crystal_size_max 0.40
_exptl_crystal_size_mid 0.20
_exptl_crystal_size_min 0.20
_refine_diff_density_max 2.740
_refine_diff_density_min -1.291
_refine_diff_density_rms 0.196
_refine_ls_extinction_coef 0.00138(13)
_refine_ls_extinction_expression Fc^*^=kFc[1+0.001xFc^2^\l^3^/sin(2\q)]^-1/4^
_refine_ls_extinction_method SHELXL
_refine_ls_goodness_of_fit_ref 1.067
_refine_ls_hydrogen_treatment none
_refine_ls_matrix_type full
_refine_ls_number_parameters 278
_refine_ls_number_reflns 4582
_refine_ls_number_restraints 172
_refine_ls_restrained_S_all 1.066
_refine_ls_R_factor_all 0.0606
_refine_ls_R_factor_gt 0.0490
_refine_ls_shift/su_max 0.001
_refine_ls_shift/su_mean 0.000
_refine_ls_structure_factor_coef Fsqd
_refine_ls_weighting_details 'calc w=1/[\s^2^(Fo^2^)+(0.0710P)^2^+20.7562P] where P=(Fo^2^+2Fc^2^)/3'
_refine_ls_weighting_scheme calc
_refine_ls_wR_factor_gt 0.1247
_refine_ls_wR_factor_ref 0.1320
_reflns_number_gt 3793
_reflns_number_total 4582
_reflns_threshold_expression >2sigma(I)
_cod_data_source_file c3dt52839a.txt
_cod_data_source_block 601h
_cod_depositor_comments
;
The following automatic conversions were performed:

'_symmetry_cell_setting' value 'Monoclinic' changed to 'monoclinic'
according to
/usr/data/users/saulius/automatic-downloads/current/RSC/lib/dictionaries/cif_core.dic
dictionary named 'cif_core.dic' version 2.4.2 from
2011-04-26.

'_exptl_absorpt_correction_type' value 'MULTI-SCAN'
changed to 'multi-scan' according to
/usr/data/users/saulius/automatic-downloads/current/RSC/lib/dictionaries/cif_core.dic
dictionary named 'cif_core.dic' version 2.4.2 from 2011-04-26.

Automatic conversion script
Id: cif_fix_values 2281 2013-09-26 08:29:07Z andrius 
;
_cod_original_cell_volume 3863.7(13)
_cod_original_sg_symbol_H-M C2/c
_cod_database_code 7029158

loop_
_symmetry_equiv_pos_as_xyz
'x, y, z'
'-x, y, -z+1/2'
'x+1/2, y+1/2, z'
'-x+1/2, y+1/2, -z+1/2'
'-x, -y, -z'
'x, -y, z-1/2'
'-x+1/2, -y+1/2, -z'
'x+1/2, -y+1/2, z-1/2'

loop_
_atom_site_label
_atom_site_type_symbol
_atom_site_fract_x
_atom_site_fract_y
_atom_site_fract_z
_atom_site_U_iso_or_equiv
_atom_site_adp_type
_atom_site_occupancy
_atom_site_symmetry_multiplicity
_atom_site_calc_flag
_atom_site_refinement_flags
Sm1 Sm 0.072496(11) 0.79112(4) 0.381794(14) 0.02685(14) Uani 1 1 d .
O1 O 0.0827(2) 0.7813(7) 0.2760(3) 0.0441(12) Uani 1 1 d U
O2 O 0.01984(19) 0.8207(8) 0.1689(3) 0.0493(13) Uani 1 1 d U
O3 O 0.06584(19) 1.0191(7) -0.0249(2) 0.0405(11) Uani 1 1 d U
O4 O 0.14550(18) 1.1322(8) 0.0019(3) 0.0522(14) Uani 1 1 d U
O6 O 0.44382(19) 0.8129(8) 0.3044(3) 0.0500(13) Uani 1 1 d U
O5 O 0.3812(2) 0.8116(7) 0.1942(3) 0.0458(12) Uani 1 1 d U
O9 O 0.1501(2) 0.5898(8) 0.4068(3) 0.0537(14) Uani 1 1 d DU
H9B H 0.1465 0.4785 0.4113 0.064 Uiso 1 1 d RD
O7 O 0.0451(3) 1.0870(10) 0.3261(4) 0.094(2) Uani 1 1 d U
H7A H 0.0688 1.1609 0.3264 0.112 Uiso 1 1 d R
H7B H 0.0117 1.1147 0.3066 0.112 Uiso 1 1 d R
O8 O 0.0385(2) 0.4980(7) 0.3306(3) 0.0460(12) Uani 1 1 d U
H8A H 0.0534 0.4424 0.3080 0.055 Uiso 1 1 d R
H8B H 0.0118 0.4517 0.3354 0.055 Uiso 1 1 d R
O11 O 0.0493(2) 0.6132(7) 0.4642(3) 0.0431(11) Uani 1 1 d DU
C8 C 0.0676(2) 0.8227(8) 0.2125(3) 0.0281(12) Uani 1 1 d U
C5 C 0.1095(2) 0.8795(8) 0.1869(3) 0.0266(11) Uani 1 1 d U
C4 C 0.0934(2) 0.9282(8) 0.1173(3) 0.0275(12) Uani 1 1 d U
H4 H 0.0570 0.9242 0.0861 0.033 Uiso 1 1 calc R
C1 C 0.2028(2) 0.9346(8) 0.2110(3) 0.0278(12) Uani 1 1 d U
C6 C 0.1638(2) 0.8812(8) 0.2334(3) 0.0263(11) Uani 1 1 d U
H6 H 0.1742 0.8461 0.2801 0.032 Uiso 1 1 calc R
C15 C 0.3961(3) 0.8330(9) 0.2594(4) 0.0347(14) Uani 1 1 d U
C10 C 0.3004(2) 0.8930(8) 0.2388(3) 0.0278(12) Uani 1 1 d U
H10 H 0.2903 0.8619 0.1917 0.033 Uiso 1 1 calc R
C2 C 0.1858(2) 0.9887(8) 0.1412(3) 0.0287(12) Uani 1 1 d U
H2 H 0.2113 1.0295 0.1259 0.034 Uiso 1 1 calc R
C7 C 0.1135(2) 1.0460(9) 0.0196(3) 0.0306(13) Uani 1 1 d U
C11 C 0.3545(2) 0.8921(8) 0.2853(3) 0.0293(12) Uani 1 1 d U
C3 C 0.1314(2) 0.9832(8) 0.0935(3) 0.0277(12) Uani 1 1 d U
C14 C 0.2768(3) 0.9887(10) 0.3307(3) 0.0375(15) Uani 1 1 d U
H14 H 0.2509 1.0213 0.3464 0.045 Uiso 1 1 calc R
C9 C 0.2606(2) 0.9394(8) 0.2607(3) 0.0276(12) Uani 1 1 d U
C12 C 0.3697(2) 0.9404(9) 0.3549(3) 0.0373(14) Uani 1 1 d U
H12 H 0.4060 0.9392 0.3865 0.045 Uiso 1 1 calc R
C13 C 0.3310(3) 0.9904(11) 0.3777(4) 0.0439(16) Uani 1 1 d U
H13 H 0.3413 1.0251 0.4244 0.053 Uiso 1 1 calc R
O10 O 0.1513(4) 1.0075(13) 0.3872(5) 0.041(2) Uani 0.50 1 d PDU
H10B H 0.1453 1.1187 0.3806 0.050 Uiso 0.50 1 d PRD
O12 O 0.0020(2) 0.2788(7) 0.4493(3) 0.0427(12) Uani 1 1 d DU
H10A H 0.123(2) 0.9572(13) 0.357(5) 0.17(6) Uiso 1 1 d D
H11A H 0.045(2) 0.686(8) 0.431(3) 0.17(7) Uiso 1 1 d D
H11B H 0.036(3) 0.665(8) 0.490(3) 0.034(19) Uiso 1 1 d D
H12B H 0.0304(14) 0.25(2) 0.444(4) 0.19(9) Uiso 1 1 d D
H12A H -0.0235(19) 0.276(14) 0.4079(16) 0.09(4) Uiso 1 1 d D
H9A H 0.146(7) 0.603(3) 0.364(3) 0.21(9) Uiso 1 1 d D

loop_
_atom_site_aniso_label
_atom_site_aniso_U_11
_atom_site_aniso_U_22
_atom_site_aniso_U_33
_atom_site_aniso_U_23
_atom_site_aniso_U_13
_atom_site_aniso_U_12
Sm1 0.02463(19) 0.0359(2) 0.02005(19) -0.00306(12) 0.00944(13) 0.00413(13)
O1 0.041(3) 0.067(3) 0.034(3) 0.009(2) 0.025(2) 0.001(2)
O2 0.026(2) 0.082(4) 0.042(3) -0.003(3) 0.015(2) -0.013(2)
O3 0.040(2) 0.047(3) 0.028(2) 0.009(2) 0.0080(19) -0.014(2)
O4 0.031(2) 0.081(4) 0.048(3) 0.031(3) 0.020(2) 0.000(2)
O6 0.028(2) 0.072(4) 0.052(3) 0.003(3) 0.019(2) 0.005(2)
O5 0.045(3) 0.058(3) 0.045(3) 0.000(2) 0.028(2) 0.004(2)
O9 0.044(3) 0.051(3) 0.055(3) -0.004(2) 0.010(2) 0.017(2)
O7 0.122(5) 0.065(4) 0.134(6) 0.015(4) 0.093(5) 0.007(4)
O8 0.051(3) 0.045(3) 0.059(3) -0.012(2) 0.040(3) -0.010(2)
O11 0.060(3) 0.048(3) 0.034(2) 0.003(2) 0.032(2) 0.000(2)
C8 0.026(3) 0.029(3) 0.033(3) 0.000(2) 0.017(2) -0.001(2)
C5 0.027(3) 0.028(3) 0.028(3) 0.003(2) 0.015(2) 0.002(2)
C4 0.022(2) 0.034(3) 0.025(3) 0.005(2) 0.007(2) 0.001(2)
C1 0.023(3) 0.031(3) 0.032(3) 0.003(2) 0.014(2) 0.002(2)
C6 0.027(3) 0.030(3) 0.023(3) 0.005(2) 0.011(2) 0.004(2)
C15 0.032(3) 0.033(3) 0.044(4) 0.000(3) 0.021(3) -0.003(2)
C10 0.023(3) 0.030(3) 0.029(3) -0.001(2) 0.010(2) -0.001(2)
C2 0.025(3) 0.032(3) 0.034(3) 0.006(2) 0.017(2) 0.000(2)
C7 0.027(3) 0.036(3) 0.031(3) 0.010(3) 0.014(2) 0.006(2)
C11 0.023(3) 0.028(3) 0.037(3) 0.001(2) 0.013(2) -0.004(2)
C3 0.023(3) 0.036(3) 0.025(3) 0.006(2) 0.012(2) 0.004(2)
C14 0.033(3) 0.050(4) 0.034(3) 0.006(3) 0.018(3) 0.009(3)
C9 0.024(3) 0.029(3) 0.029(3) 0.006(2) 0.010(2) 0.003(2)
C12 0.025(3) 0.046(4) 0.035(3) 0.003(3) 0.006(2) 0.002(3)
C13 0.042(3) 0.055(4) 0.032(3) -0.005(3) 0.012(3) 0.003(3)
O10 0.052(5) 0.042(5) 0.035(4) 0.004(4) 0.022(4) -0.012(4)
O12 0.046(3) 0.041(3) 0.045(3) 0.001(2) 0.024(3) 0.002(2)

loop_
_atom_type_symbol
_atom_type_description
_atom_type_scat_dispersion_real
_atom_type_scat_dispersion_imag
_atom_type_scat_source
C C 0.0033 0.0016 'International Tables Vol C Tables 4.2.6.8 and 6.1.1.4'
H H 0.0000 0.0000 'International Tables Vol C Tables 4.2.6.8 and 6.1.1.4'
O O 0.0106 0.0060 'International Tables Vol C Tables 4.2.6.8 and 6.1.1.4'
Sm Sm -0.1638 3.4418 'International Tables Vol C Tables 4.2.6.8 and 6.1.1.4'

loop_
_geom_angle_atom_site_label_1
_geom_angle_atom_site_label_2
_geom_angle_atom_site_label_3
_geom_angle
_geom_angle_site_symmetry_1
_geom_angle_site_symmetry_3
O2 Sm1 O1 96.54(18) 2 .
O2 Sm1 O8 75.26(19) 2 .
O1 Sm1 O8 74.63(17) . .
O2 Sm1 O11 79.51(19) 2 .
O1 Sm1 O11 144.12(18) . .
O8 Sm1 O11 69.86(16) . .
O2 Sm1 O7 68.9(2) 2 .
O1 Sm1 O7 73.6(2) . .
O8 Sm1 O7 128.2(3) . .
O11 Sm1 O7 134.4(2) . .
O2 Sm1 O9 146.4(2) 2 .
O1 Sm1 O9 75.3(2) . .
O8 Sm1 O9 71.13(18) . .
O11 Sm1 O9 88.4(2) . .
O7 Sm1 O9 135.3(2) . .
O2 Sm1 O3 82.85(17) 2 6_576
O1 Sm1 O3 146.73(18) . 6_576
O8 Sm1 O3 135.86(16) . 6_576
O11 Sm1 O3 68.73(18) . 6_576
O7 Sm1 O3 75.2(2) . 6_576
O9 Sm1 O3 121.75(17) . 6_576
O2 Sm1 O4 133.52(16) 2 6_576
O1 Sm1 O4 125.80(17) . 6_576
O8 Sm1 O4 129.27(19) . 6_576
O11 Sm1 O4 76.01(18) . 6_576
O7 Sm1 O4 102.5(3) . 6_576
O9 Sm1 O4 71.52(18) . 6_576
O3 Sm1 O4 51.57(15) 6_576 6_576
O2 Sm1 O10 132.2(3) 2 .
O1 Sm1 O10 69.0(2) . .
O8 Sm1 O10 135.8(2) . .
O11 Sm1 O10 138.0(2) . .
O7 Sm1 O10 63.3(3) . .
O9 Sm1 O10 76.0(3) . .
O3 Sm1 O10 86.7(2) 6_576 .
O4 Sm1 O10 62.2(2) 6_576 .
O2 Sm1 C7 107.90(18) 2 6_576
O1 Sm1 C7 143.50(18) . 6_576
O8 Sm1 C7 137.07(18) . 6_576
O11 Sm1 C7 68.85(18) . 6_576
O7 Sm1 C7 90.0(2) . 6_576
O9 Sm1 C7 96.42(19) . 6_576
O3 Sm1 C7 25.74(16) 6_576 6_576
O4 Sm1 C7 25.91(15) 6_576 6_576
O10 Sm1 C7 74.5(2) . 6_576
O2 Sm1 H10A 122.8(3) 2 .
O1 Sm1 H10A 55(2) . .
O8 Sm1 H10A 127(3) . .
O11 Sm1 H10A 153.2(16) . .
O7 Sm1 H10A 56.4(10) . .
O9 Sm1 H10A 79.5(13) . .
O3 Sm1 H10A 98(3) 6_576 .
O4 Sm1 H10A 77.5(18) 6_576 .
O10 Sm1 H10A 15.4(19) . .
C7 Sm1 H10A 89(2) 6_576 .
O2 Sm1 H11A 69.1(17) 2 .
O1 Sm1 H11A 144(3) . .
O8 Sm1 H11A 70(3) . .
O11 Sm1 H11A 10.7(16) . .
O7 Sm1 H11A 125.2(18) . .
O9 Sm1 H11A 98.5(17) . .
O3 Sm1 H11A 66(3) 6_576 .
O4 Sm1 H11A 83(2) 6_576 .
O10 Sm1 H11A 144(3) . .
C7 Sm1 H11A 71(3) 6_576 .
H10A Sm1 H11A 160(3) . .
O2 Sm1 H9A 139(2) 2 .
O1 Sm1 H9A 56.2(10) . .
O8 Sm1 H9A 68(2) . .
O11 Sm1 H9A 104.2(3) . .
O7 Sm1 H9A 121.3(4) . .
O9 Sm1 H9A 19.1(10) . .
O3 Sm1 H9A 138(2) 6_576 .
O4 Sm1 H9A 86(2) 6_576 .
O10 Sm1 H9A 71.2(17) . .
C7 Sm1 H9A 112(2) 6_576 .
H10A Sm1 H9A 70(2) . .
H11A Sm1 H9A 113.5(19) . .
C8 O1 Sm1 151.1(4) . .
C8 O2 Sm1 162.3(4) . 2
C7 O3 Sm1 95.2(4) . 6_575
C7 O4 Sm1 93.1(4) . 6_575
Sm1 O9 H9B 119.8 . .
Sm1 O9 H9A 89(10) . .
H9B O9 H9A 105.1 . .
Sm1 O7 H7A 120.3 . .
Sm1 O7 H7B 119.7 . .
H7A O7 H7B 120.0 . .
Sm1 O8 H8A 120.0 . .
Sm1 O8 H8B 120.0 . .
H8A O8 H8B 120.0 . .
Sm1 O11 H11A 22(4) . .
Sm1 O11 H11B 119(5) . .
H11A O11 H11B 105.14(17) . .
O2 C8 O1 123.4(6) . .
O2 C8 C5 117.6(5) . .
O1 C8 C5 119.0(5) . .
C4 C5 C6 120.3(5) . .
C4 C5 C8 119.7(5) . .
C6 C5 C8 119.9(5) . .
C5 C4 C3 120.2(5) . .
C5 C4 H4 119.9 . .
C3 C4 H4 119.9 . .
C2 C1 C6 118.3(5) . .
C2 C1 C9 120.8(5) . .
C6 C1 C9 120.9(5) . .
C5 C6 C1 120.8(5) . .
C5 C6 H6 119.6 . .
C1 C6 H6 119.6 . .
O6 C15 O5 123.7(6) . .
O6 C15 C11 117.9(6) . .
O5 C15 C11 118.4(6) . .
C11 C10 C9 121.5(5) . .
C11 C10 H10 119.3 . .
C9 C10 H10 119.3 . .
C1 C2 C3 121.5(5) . .
C1 C2 H2 119.3 . .
C3 C2 H2 119.3 . .
O3 C7 O4 119.7(5) . .
O3 C7 C3 120.1(5) . .
O4 C7 C3 120.2(5) . .
O3 C7 Sm1 59.0(3) . 6_575
O4 C7 Sm1 61.0(3) . 6_575
C3 C7 Sm1 172.2(4) . 6_575
C12 C11 C10 119.5(5) . .
C12 C11 C15 121.0(5) . .
C10 C11 C15 119.5(6) . .
C4 C3 C2 119.0(5) . .
C4 C3 C7 119.9(5) . .
C2 C3 C7 121.0(5) . .
C9 C14 C13 121.1(6) . .
C9 C14 H14 119.5 . .
C13 C14 H14 119.5 . .
C14 C9 C10 118.0(5) . .
C14 C9 C1 121.0(5) . .
C10 C9 C1 121.0(5) . .
C11 C12 C13 120.1(6) . .
C11 C12 H12 120.0 . .
C13 C12 H12 120.0 . .
C12 C13 C14 119.8(6) . .
C12 C13 H13 120.1 . .
C14 C13 H13 120.1 . .
Sm1 O10 H10B 119.6 . .
Sm1 O10 H10A 41(8) . .
H10B O10 H10A 105.1 . .
H12B O12 H12A 105.15(18) . .

loop_
_geom_bond_atom_site_label_1
_geom_bond_atom_site_label_2
_geom_bond_distance
_geom_bond_site_symmetry_2
Sm1 O2 2.294(5) 2
Sm1 O1 2.338(5) .
Sm1 O8 2.448(5) .
Sm1 O11 2.458(5) .
Sm1 O7 2.468(7) .
Sm1 O9 2.469(5) .
Sm1 O3 2.477(4) 6_576
Sm1 O4 2.520(5) 6_576
Sm1 O10 2.658(9) .
Sm1 C7 2.877(6) 6_576
Sm1 H10A 2.09(10) .
Sm1 H11A 1.70(3) .
Sm1 H9A 2.60(14) .
O1 C8 1.248(8) .
O2 C8 1.234(8) .
O2 Sm1 2.294(5) 2
O3 C7 1.255(7) .
O3 Sm1 2.477(4) 6_575
O4 C7 1.259(7) .
O4 Sm1 2.520(5) 6_575
O6 C15 1.250(8) .
O5 C15 1.255(8) .
O9 H9B 0.8499 .
O9 H9A 0.8500(12) .
O7 H7A 0.8500 .
O7 H7B 0.8499 .
O8 H8A 0.8501 .
O8 H8B 0.8499 .
O11 H11A 0.8500(11) .
O11 H11B 0.8500(10) .
C8 C5 1.513(7) .
C5 C4 1.376(8) .
C5 C6 1.385(8) .
C4 C3 1.389(7) .
C4 H4 0.9300 .
C1 C2 1.387(8) .
C1 C6 1.390(7) .
C1 C9 1.478(8) .
C6 H6 0.9300 .
C15 C11 1.515(8) .
C10 C11 1.382(8) .
C10 C9 1.387(8) .
C10 H10 0.9300 .
C2 C3 1.394(8) .
C2 H2 0.9300 .
C7 C3 1.482(8) .
C7 Sm1 2.877(6) 6_575
C11 C12 1.378(9) .
C14 C9 1.384(8) .
C14 C13 1.386(9) .
C14 H14 0.9300 .
C12 C13 1.380(9) .
C12 H12 0.9300 .
C13 H13 0.9300 .
O10 H10B 0.8500 .
O10 H10A 0.8500(11) .
O12 H12B 0.8500(12) .
O12 H12A 0.8500(11) .

loop_
_geom_torsion_atom_site_label_1
_geom_torsion_atom_site_label_2
_geom_torsion_atom_site_label_3
_geom_torsion_atom_site_label_4
_geom_torsion
_geom_torsion_site_symmetry_1
O2 Sm1 O1 C8 29.4(10) 2
O8 Sm1 O1 C8 102.1(10) .
O11 Sm1 O1 C8 110.5(9) .
O7 Sm1 O1 C8 -36.4(9) .
O9 Sm1 O1 C8 176.2(10) .
O3 Sm1 O1 C8 -57.5(10) 6_576
O4 Sm1 O1 C8 -130.2(9) 6_576
O10 Sm1 O1 C8 -103.5(10) .
C7 Sm1 O1 C8 -103.0(9) 6_576
Sm1 O2 C8 O1 1(2) 2
Sm1 O2 C8 C5 -178.1(13) 2
Sm1 O1 C8 O2 -42.6(13) .
Sm1 O1 C8 C5 137.0(7) .
O2 C8 C5 C4 0.7(9) .
O1 C8 C5 C4 -179.0(6) .
O2 C8 C5 C6 -178.9(6) .
O1 C8 C5 C6 1.5(9) .
C6 C5 C4 C3 -1.4(9) .
C8 C5 C4 C3 179.0(6) .
C4 C5 C6 C1 1.1(9) .
C8 C5 C6 C1 -179.4(6) .
C2 C1 C6 C5 0.9(9) .
C9 C1 C6 C5 179.0(6) .
C6 C1 C2 C3 -2.6(9) .
C9 C1 C2 C3 179.3(6) .
Sm1 O3 C7 O4 -6.4(7) 6_575
Sm1 O3 C7 C3 171.0(5) 6_575
Sm1 O4 C7 O3 6.3(7) 6_575
Sm1 O4 C7 C3 -171.1(5) 6_575
C9 C10 C11 C12 -0.8(9) .
C9 C10 C11 C15 177.5(6) .
O6 C15 C11 C12 6.8(9) .
O5 C15 C11 C12 -171.4(6) .
O6 C15 C11 C10 -171.5(6) .
O5 C15 C11 C10 10.3(9) .
C5 C4 C3 C2 -0.2(9) .
C5 C4 C3 C7 -176.2(6) .
C1 C2 C3 C4 2.3(9) .
C1 C2 C3 C7 178.3(6) .
O3 C7 C3 C4 -13.2(10) .
O4 C7 C3 C4 164.2(6) .
Sm1 C7 C3 C4 68(3) 6_575
O3 C7 C3 C2 170.9(6) .
O4 C7 C3 C2 -11.7(10) .
Sm1 C7 C3 C2 -108(3) 6_575
C13 C14 C9 C10 -0.5(10) .
C13 C14 C9 C1 178.9(6) .
C11 C10 C9 C14 1.3(9) .
C11 C10 C9 C1 -178.1(6) .
C2 C1 C9 C14 141.9(7) .
C6 C1 C9 C14 -36.1(9) .
C2 C1 C9 C10 -38.6(9) .
C6 C1 C9 C10 143.4(6) .
C10 C11 C12 C13 -0.4(10) .
C15 C11 C12 C13 -178.7(6) .
C11 C12 C13 C14 1.2(11) .
C9 C14 C13 C12 -0.7(11) .
